data_4339461
loop_
_publ_author_name
'Matsuo, Tsukasa'
'Kawaguchi, Hiroyuki'

_publ_section_title
;
 Anisole-diphenoxide ligands and their zirconium dichloride and dialkyl
 complexes.
;
_journal_issue 20
_journal_name_full 'Inorganic chemistry'
_journal_page_first 8426
_journal_page_last 8434
_journal_paper_doi 10.1021/ic7011167
_journal_volume 46
_journal_year 2007
_chemical_formula_moiety 'C79 H113 Cl4 O6 Zr2 '
_chemical_formula_sum 'C79 H113 Cl4 O6 Zr2'
_chemical_formula_weight 1483.01
_space_group_IT_number 2
_symmetry_cell_setting triclinic
_symmetry_Int_Tables_number 2
_symmetry_space_group_name_Hall '-P 1'
_symmetry_space_group_name_H-M 'P -1'
_cell_angle_alpha 105.240(7)
_cell_angle_beta 103.929(6)
_cell_angle_gamma 106.4080(11)
_cell_formula_units_Z 2
_cell_length_a 14.655(7)
_cell_length_b 17.712(9)
_cell_length_c 17.960(9)
_cell_measurement_reflns_used 12465
_cell_measurement_temperature 173.1
_cell_measurement_theta_max 27.5
_cell_measurement_theta_min 3.0
_cell_volume 4057(3)
_computing_cell_refinement CrystalClear
_computing_data_collection CrystalClear
_computing_data_reduction CrystalStructure
_computing_publication_material 'CrystalStructure 3.8'
_computing_structure_refinement CRYSTALS
_computing_structure_solution SIR97
_diffrn_detector_area_resol_mean 7.31
_diffrn_measured_fraction_theta_full 0.955
_diffrn_measured_fraction_theta_max 0.930
_diffrn_measurement_device_type 'Rigaku Saturn'
_diffrn_measurement_method \w
_diffrn_radiation_type 'Mo K\a'
_diffrn_radiation_wavelength 0.71070
_diffrn_reflns_av_R_equivalents 0.035
_diffrn_reflns_limit_h_max 19
_diffrn_reflns_limit_h_min -19
_diffrn_reflns_limit_k_max 17
_diffrn_reflns_limit_k_min -22
_diffrn_reflns_limit_l_max 18
_diffrn_reflns_limit_l_min -23
_diffrn_reflns_number 31173
_diffrn_reflns_theta_full 25.25
_diffrn_reflns_theta_max 27.48
_exptl_absorpt_coefficient_mu 0.435
_exptl_absorpt_correction_T_max 0.978
_exptl_absorpt_correction_T_min 0.881
_exptl_absorpt_correction_type multi-scan
_exptl_absorpt_process_details 'Jacobson, R. (1998) Private communication'
_exptl_crystal_colour colorless
_exptl_crystal_density_diffrn 1.214
_exptl_crystal_density_method 'not measured'
_exptl_crystal_description prism
_exptl_crystal_F_000 1566.00
_exptl_crystal_size_max 0.35
_exptl_crystal_size_mid 0.20
_exptl_crystal_size_min 0.05
_refine_diff_density_max 1.45
_refine_diff_density_min -0.68
_refine_ls_extinction_method none
_refine_ls_goodness_of_fit_ref 1.406
_refine_ls_hydrogen_treatment refall
_refine_ls_number_parameters 875
_refine_ls_number_reflns 14057
_refine_ls_R_factor_gt 0.0891
_refine_ls_shift/su_max 0.0000
_refine_ls_structure_factor_coef Fsqd
_refine_ls_weighting_details 'w = 1/[0.0003Fo^2^ + 4.5000\s(Fo^2^) + 0.5000]/(4Fo^2^)'
_refine_ls_weighting_scheme calc
_refine_ls_wR_factor_ref 0.1915
_reflns_number_gt 12734
_reflns_number_total 14055
_reflns_threshold_expression F^2^>2.0\s(F^2^)
_cod_data_source_file ic7011167-file001.cif
_cod_data_source_block '__[tBuO2O]2Zr2Cl4'
_cod_original_formula_sum 'C79 H113 Cl4 O6 Zr2 '
_cod_database_code 4339461

loop_
_symmetry_equiv_pos_site_id
_symmetry_equiv_pos_as_xyz
1 +X,+Y,+Z
2 -X,-Y,-Z

loop_
_atom_site_label
_atom_site_type_symbol
_atom_site_fract_x
_atom_site_fract_y
_atom_site_fract_z
_atom_site_U_iso_or_equiv
_atom_site_adp_type
_atom_site_occupancy
_atom_site_symmetry_multiplicity
_atom_site_calc_flag
_atom_site_refinement_flags
Zr(1) Zr 0.76254(4) 0.63840(4) 0.75667(3) 0.02181(16) Uani 1.00 1 d .
Zr(2) Zr 0.68686(4) 0.42551(4) 0.81582(3) 0.02310(17) Uani 1.00 1 d .
Cl(1) Cl 0.80646(12) 0.63945(11) 0.63575(10) 0.0329(4) Uani 1.00 1 d .
Cl(2) Cl 0.78447(11) 0.49276(9) 0.72986(9) 0.0254(4) Uani 1.00 1 d .
Cl(3) Cl 0.66565(11) 0.57307(9) 0.84458(9) 0.0237(4) Uani 1.00 1 d .
Cl(4) Cl 0.77902(13) 0.33227(11) 0.80273(10) 0.0353(4) Uani 1.00 1 d .
O(1) O 0.7177(3) 0.7315(2) 0.7711(2) 0.0270(12) Uani 1.00 1 d .
O(2) O 0.5998(2) 0.5516(2) 0.6574(2) 0.0201(10) Uani 1.00 1 d .
O(3) O 0.5709(3) 0.3621(2) 0.7159(2) 0.0260(11) Uani 1.00 1 d .
O(4) O 0.6312(3) 0.3984(2) 0.8959(2) 0.0270(12) Uani 1.00 1 d .
O(5) O 0.8388(2) 0.5166(2) 0.9246(2) 0.0244(11) Uani 1.00 1 d .
O(6) O 0.8963(3) 0.6919(2) 0.8393(2) 0.0249(11) Uani 1.00 1 d .
C(1) C 0.6811(4) 0.7932(3) 0.7613(3) 0.0286(18) Uani 1.00 1 d .
C(2) C 0.7050(5) 0.8681(3) 0.8276(3) 0.0340(19) Uani 1.00 1 d .
C(3) C 0.6563(6) 0.9220(4) 0.8112(4) 0.051(2) Uani 1.00 1 d .
C(4) C 0.5916(6) 0.9074(4) 0.7351(4) 0.060(2) Uani 1.00 1 d .
C(5) C 0.5745(5) 0.8355(4) 0.6701(4) 0.047(2) Uani 1.00 1 d .
C(6) C 0.6178(5) 0.7782(3) 0.6827(3) 0.0297(18) Uani 1.00 1 d .
C(7) C 0.5878(4) 0.6972(3) 0.6118(3) 0.0265(17) Uani 1.00 1 d .
C(8) C 0.5072(4) 0.5658(3) 0.6448(3) 0.0203(15) Uani 1.00 1 d .
C(9) C 0.4992(4) 0.6309(3) 0.6163(3) 0.0225(16) Uani 1.00 1 d .
C(10) C 0.4060(4) 0.6373(3) 0.5938(3) 0.0277(18) Uani 1.00 1 d .
C(11) C 0.3209(4) 0.5828(4) 0.6002(3) 0.0280(18) Uani 1.00 1 d .
C(12) C 0.3343(4) 0.5226(3) 0.6343(3) 0.0257(17) Uani 1.00 1 d .
C(13) C 0.4262(4) 0.5127(3) 0.6556(3) 0.0232(16) Uani 1.00 1 d .
C(14) C 0.4354(4) 0.4473(3) 0.6935(3) 0.0257(17) Uani 1.00 1 d .
C(15) C 0.4828(4) 0.3199(3) 0.6502(3) 0.0251(17) Uani 1.00 1 d .
C(16) C 0.4154(4) 0.3602(3) 0.6360(3) 0.0248(16) Uani 1.00 1 d .
C(17) C 0.3247(5) 0.3186(4) 0.5697(4) 0.0341(19) Uani 1.00 1 d .
C(18) C 0.2992(5) 0.2372(4) 0.5196(4) 0.039(2) Uani 1.00 1 d .
C(19) C 0.3681(5) 0.1983(4) 0.5340(4) 0.041(2) Uani 1.00 1 d .
C(20) C 0.4604(5) 0.2366(3) 0.5975(3) 0.0322(19) Uani 1.00 1 d .
C(21) C 0.7791(5) 0.8898(3) 0.9152(3) 0.0322(18) Uani 1.00 1 d .
C(22) C 0.7340(5) 0.8245(4) 0.9518(4) 0.041(2) Uani 1.00 1 d .
C(23) C 0.8838(5) 0.8894(4) 0.9133(4) 0.042(2) Uani 1.00 1 d .
C(24) C 0.7986(5) 0.9779(4) 0.9735(4) 0.045(2) Uani 1.00 1 d .
C(25) C 0.5405(9) 0.9677(6) 0.7201(5) 0.109(4) Uani 1.00 1 d .
C(26) C 0.2173(5) 0.5918(4) 0.5716(4) 0.034(2) Uani 1.00 1 d .
C(27) C 0.1360(5) 0.5307(5) 0.5890(5) 0.056(2) Uani 1.00 1 d .
C(28) C 0.2285(6) 0.6819(5) 0.6179(5) 0.066(3) Uani 1.00 1 d .
C(29) C 0.1847(5) 0.5746(5) 0.4801(4) 0.055(2) Uani 1.00 1 d .
C(30) C 0.5346(6) 0.1904(4) 0.6089(4) 0.041(2) Uani 1.00 1 d .
C(31) C 0.4921(7) 0.1019(4) 0.5426(4) 0.066(2) Uani 1.00 1 d .
C(32) C 0.5496(5) 0.1767(4) 0.6918(4) 0.044(2) Uani 1.00 1 d .
C(33) C 0.6331(5) 0.2390(4) 0.5996(4) 0.044(2) Uani 1.00 1 d .
C(34) C 0.1988(6) 0.1921(5) 0.4481(4) 0.062(2) Uani 1.00 1 d .
C(35) C 0.5922(4) 0.4896(4) 0.5803(3) 0.0294(18) Uani 1.00 1 d .
C(36) C 0.6074(4) 0.3724(3) 0.9566(3) 0.0254(17) Uani 1.00 1 d .
C(37) C 0.5093(4) 0.3473(3) 0.9589(3) 0.0249(17) Uani 1.00 1 d .
C(38) C 0.4975(5) 0.3266(4) 1.0270(3) 0.0350(19) Uani 1.00 1 d .
C(39) C 0.5776(5) 0.3257(4) 1.0902(3) 0.0322(19) Uani 1.00 1 d .
C(40) C 0.6717(4) 0.3483(3) 1.0831(3) 0.0296(18) Uani 1.00 1 d .
C(41) C 0.6891(4) 0.3727(3) 1.0180(3) 0.0261(17) Uani 1.00 1 d .
C(42) C 0.7963(4) 0.4047(3) 1.0165(4) 0.0301(18) Uani 1.00 1 d .
C(43) C 0.8544(4) 0.5526(4) 1.0096(3) 0.0227(17) Uani 1.00 1 d .
C(44) C 0.8417(4) 0.4995(4) 1.0544(3) 0.0273(18) Uani 1.00 1 d .
C(45) C 0.8716(4) 0.5375(4) 1.1403(3) 0.0281(18) Uani 1.00 1 d .
C(46) C 0.9120(4) 0.6235(4) 1.1810(3) 0.0309(18) Uani 1.00 1 d .
C(47) C 0.9184(4) 0.6740(4) 1.1320(3) 0.0299(18) Uani 1.00 1 d .
C(48) C 0.8890(4) 0.6390(4) 1.0461(3) 0.0244(17) Uani 1.00 1 d .
C(49) C 0.8936(4) 0.6964(4) 0.9970(3) 0.0274(18) Uani 1.00 1 d .
C(50) C 0.9888(4) 0.7258(3) 0.9005(3) 0.0222(16) Uani 1.00 1 d .
C(51) C 0.9908(4) 0.7266(3) 0.9781(3) 0.0241(17) Uani 1.00 1 d .
C(52) C 1.0828(4) 0.7594(3) 1.0424(3) 0.0296(18) Uani 1.00 1 d .
C(53) C 1.1743(4) 0.7934(3) 1.0289(4) 0.0305(18) Uani 1.00 1 d .
C(54) C 1.1693(4) 0.7937(3) 0.9514(3) 0.0260(17) Uani 1.00 1 d .
C(55) C 1.0801(4) 0.7612(3) 0.8867(3) 0.0241(17) Uani 1.00 1 d .
C(56) C 0.4179(4) 0.3433(4) 0.8939(3) 0.0323(19) Uani 1.00 1 d .
C(57) C 0.4305(5) 0.4301(4) 0.8912(4) 0.042(2) Uani 1.00 1 d .
C(58) C 0.4059(5) 0.2827(4) 0.8119(4) 0.045(2) Uani 1.00 1 d .
C(59) C 0.3192(5) 0.3102(5) 0.9109(4) 0.051(2) Uani 1.00 1 d .
C(60) C 0.5602(5) 0.3023(4) 1.1626(4) 0.046(2) Uani 1.00 1 d .
C(61) C 0.9452(5) 0.6610(4) 1.2743(4) 0.038(2) Uani 1.00 1 d .
C(62) C 1.0005(9) 0.7529(5) 1.3055(4) 0.103(3) Uani 1.00 1 d .
C(63) C 0.8531(6) 0.6373(6) 1.2992(4) 0.069(3) Uani 1.00 1 d .
C(64) C 1.0166(6) 0.6216(6) 1.3118(4) 0.069(3) Uani 1.00 1 d .
C(65) C 1.0840(4) 0.7635(4) 0.8024(3) 0.0314(19) Uani 1.00 1 d .
C(66) C 1.1912(5) 0.8089(4) 0.8058(4) 0.045(2) Uani 1.00 1 d .
C(67) C 1.0179(5) 0.8122(4) 0.7717(4) 0.038(2) Uani 1.00 1 d .
C(68) C 1.0484(5) 0.6724(4) 0.7431(4) 0.040(2) Uani 1.00 1 d .
C(69) C 1.2755(5) 0.8269(4) 1.1003(4) 0.046(2) Uani 1.00 1 d .
C(70) C 0.9339(4) 0.5172(4) 0.9127(3) 0.0293(18) Uani 1.00 1 d .
C(71) C 0.5575(17) 0.9153(14) 1.0949(14) 0.239(9) Uiso 1.00 1 d .
C(72) C 0.5021(19) 0.9294(16) 1.0084(16) 0.241(10) Uiso 1.00 1 d .
C(73) C 0.5303(15) 1.0070(14) 1.0511(11) 0.190(7) Uiso 1.00 1 d .
C(74) C -0.107(2) 0.9414(18) 0.2057(18) 0.332(14) Uiso 1.00 1 d .
C(75) C -0.0093(14) 0.9382(10) 0.1862(10) 0.145(5) Uiso 1.00 1 d .
C(76) C 0.0411(17) 0.9745(12) 0.2539(12) 0.073(5) Uiso 0.50 1 d P
C(77) C 0.121(2) 0.9601(14) 0.2477(15) 0.216(9) Uiso 1.00 1 d .
C(78) C 0.1809(15) 0.9732(12) 0.3483(13) 0.063(5) Uiso 0.50 1 d P
C(79) C 0.2389(14) 0.9518(11) 0.3387(11) 0.151(6) Uiso 1.00 1 d .
C(80) C 0.0772(16) 0.9257(12) 0.1849(12) 0.070(5) Uiso 0.50 1 d P
C(81) C 0.194(2) 0.9635(18) 0.3120(19) 0.095(8) Uiso 0.50 1 d P
H(1) H 0.6688 0.9724 0.8562 0.057 Uiso 1.00 1 c R
H(2) H 0.5338 0.8262 0.6149 0.052 Uiso 1.00 1 c R
H(3) H 0.5685 0.7069 0.5606 0.032 Uiso 1.00 1 c R
H(4) H 0.6442 0.6784 0.6153 0.032 Uiso 1.00 1 c R
H(5) H 0.3981 0.6797 0.5707 0.035 Uiso 1.00 1 c R
H(6) H 0.2771 0.4858 0.6420 0.032 Uiso 1.00 1 c R
H(7) H 0.5035 0.4680 0.7322 0.031 Uiso 1.00 1 c R
H(8) H 0.3874 0.4413 0.7225 0.031 Uiso 1.00 1 c R
H(9) H 0.2793 0.3483 0.5599 0.040 Uiso 1.00 1 c R
H(10) H 0.3507 0.1414 0.4972 0.042 Uiso 1.00 1 c R
H(11) H 0.6694 0.8266 0.9544 0.048 Uiso 1.00 1 c R
H(12) H 0.7239 0.7688 0.9164 0.048 Uiso 1.00 1 c R
H(13) H 0.7788 0.8364 1.0065 0.048 Uiso 1.00 1 c R
H(14) H 0.8762 0.8347 0.8777 0.044 Uiso 1.00 1 c R
H(15) H 0.9130 0.9322 0.8925 0.044 Uiso 1.00 1 c R
H(16) H 0.9279 0.9014 0.9683 0.044 Uiso 1.00 1 c R
H(17) H 0.8441 0.9895 1.0278 0.050 Uiso 1.00 1 c R
H(18) H 0.8283 1.0194 0.9515 0.050 Uiso 1.00 1 c R
H(19) H 0.7345 0.9805 0.9770 0.050 Uiso 1.00 1 c R
H(20) H 0.5961 1.0194 0.7321 0.119 Uiso 1.00 1 c R
H(21) H 0.4965 0.9485 0.6636 0.119 Uiso 1.00 1 c R
H(22) H 0.5024 0.9778 0.7565 0.118 Uiso 1.00 1 c R
H(23) H 0.0720 0.5377 0.5708 0.078 Uiso 1.00 1 c R
H(24) H 0.1285 0.4735 0.5603 0.078 Uiso 1.00 1 c R
H(25) H 0.1563 0.5420 0.6476 0.078 Uiso 1.00 1 c R
H(26) H 0.2509 0.6928 0.6764 0.088 Uiso 1.00 1 c R
H(27) H 0.2795 0.7198 0.6052 0.088 Uiso 1.00 1 c R
H(28) H 0.1655 0.6909 0.6018 0.088 Uiso 1.00 1 c R
H(29) H 0.1198 0.5801 0.4613 0.069 Uiso 1.00 1 c R
H(30) H 0.2353 0.6150 0.4693 0.069 Uiso 1.00 1 c R
H(31) H 0.1792 0.5180 0.4513 0.070 Uiso 1.00 1 c R
H(32) H 0.4304 0.0677 0.5471 0.075 Uiso 1.00 1 c R
H(33) H 0.4773 0.1078 0.4893 0.075 Uiso 1.00 1 c R
H(34) H 0.5412 0.0750 0.5488 0.075 Uiso 1.00 1 c R
H(35) H 0.4851 0.1434 0.6929 0.052 Uiso 1.00 1 c R
H(36) H 0.5964 0.1478 0.6997 0.052 Uiso 1.00 1 c R
H(37) H 0.5768 0.2313 0.7355 0.052 Uiso 1.00 1 c R
H(38) H 0.6800 0.2100 0.6049 0.057 Uiso 1.00 1 c R
H(39) H 0.6162 0.2429 0.5454 0.057 Uiso 1.00 1 c R
H(40) H 0.6641 0.2952 0.6409 0.057 Uiso 1.00 1 c R
H(41) H 0.1433 0.1880 0.4692 0.061 Uiso 1.00 1 c R
H(42) H 0.1941 0.2220 0.4100 0.061 Uiso 1.00 1 c R
H(43) H 0.1953 0.1359 0.4198 0.061 Uiso 1.00 1 c R
H(44) H 0.5363 0.4374 0.5664 0.037 Uiso 1.00 1 c R
H(45) H 0.5808 0.5117 0.5362 0.037 Uiso 1.00 1 c R
H(46) H 0.6547 0.4792 0.5877 0.037 Uiso 1.00 1 c R
H(47) H 0.4312 0.3125 1.0327 0.040 Uiso 1.00 1 c R
H(48) H 0.7278 0.3481 1.1246 0.034 Uiso 1.00 1 c R
H(49) H 0.8379 0.3810 1.0463 0.039 Uiso 1.00 1 c R
H(50) H 0.7938 0.3880 0.9599 0.039 Uiso 1.00 1 c R
H(51) H 0.8629 0.5007 1.1717 0.036 Uiso 1.00 1 c R
H(52) H 0.9433 0.7347 1.1584 0.036 Uiso 1.00 1 c R
H(53) H 0.8394 0.6664 0.9445 0.034 Uiso 1.00 1 c R
H(54) H 0.8826 0.7452 1.0270 0.034 Uiso 1.00 1 c R
H(55) H 1.0851 0.7607 1.0971 0.034 Uiso 1.00 1 c R
H(56) H 1.2314 0.8179 0.9414 0.032 Uiso 1.00 1 c R
H(57) H 0.4921 0.4537 0.8805 0.053 Uiso 1.00 1 c R
H(58) H 0.3730 0.4275 0.8488 0.053 Uiso 1.00 1 c R
H(59) H 0.4345 0.4654 0.9443 0.053 Uiso 1.00 1 c R
H(60) H 0.3968 0.2275 0.8154 0.049 Uiso 1.00 1 c R
H(61) H 0.3483 0.2788 0.7689 0.049 Uiso 1.00 1 c R
H(62) H 0.4671 0.3034 0.7996 0.049 Uiso 1.00 1 c R
H(63) H 0.3237 0.3482 0.9628 0.061 Uiso 1.00 1 c R
H(64) H 0.2631 0.3074 0.8672 0.061 Uiso 1.00 1 c R
H(65) H 0.3085 0.2545 0.9136 0.061 Uiso 1.00 1 c R
H(66) H 0.4893 0.2879 1.1570 0.056 Uiso 1.00 1 c R
H(67) H 0.5789 0.2539 1.1624 0.056 Uiso 1.00 1 c R
H(68) H 0.6012 0.3487 1.2138 0.056 Uiso 1.00 1 c R
H(69) H 1.0215 0.7748 1.3649 0.102 Uiso 1.00 1 c R
H(70) H 1.0597 0.7651 1.2888 0.102 Uiso 1.00 1 c R
H(71) H 0.9565 0.7792 1.2829 0.102 Uiso 1.00 1 c R
H(72) H 0.8740 0.6600 1.3586 0.080 Uiso 1.00 1 c R
H(73) H 0.8061 0.6609 1.2758 0.080 Uiso 1.00 1 c R
H(74) H 0.8206 0.5766 1.2799 0.080 Uiso 1.00 1 c R
H(75) H 0.9835 0.5609 1.2926 0.089 Uiso 1.00 1 c R
H(76) H 1.0762 0.6358 1.2959 0.088 Uiso 1.00 1 c R
H(77) H 1.0364 0.6444 1.3712 0.088 Uiso 1.00 1 c R
H(78) H 1.2352 0.7807 0.8244 0.053 Uiso 1.00 1 c R
H(79) H 1.1891 0.8080 0.7512 0.053 Uiso 1.00 1 c R
H(80) H 1.2170 0.8667 0.8431 0.053 Uiso 1.00 1 c R
H(81) H 1.0457 0.8701 0.8092 0.046 Uiso 1.00 1 c R
H(82) H 1.0176 0.8109 0.7173 0.046 Uiso 1.00 1 c R
H(83) H 0.9493 0.7855 0.7697 0.046 Uiso 1.00 1 c R
H(84) H 0.9798 0.6426 0.7391 0.049 Uiso 1.00 1 c R
H(85) H 1.0496 0.6726 0.6894 0.049 Uiso 1.00 1 c R
H(86) H 1.0920 0.6445 0.7631 0.049 Uiso 1.00 1 c R
H(87) H 1.2797 0.7810 1.1191 0.049 Uiso 1.00 1 c R
H(88) H 1.3335 0.8476 1.0841 0.049 Uiso 1.00 1 c R
H(89) H 1.2748 0.8721 1.1443 0.049 Uiso 1.00 1 c R
H(90) H 0.9598 0.4832 0.9399 0.037 Uiso 1.00 1 c R
H(91) H 0.9231 0.4947 0.8546 0.037 Uiso 1.00 1 c R
H(92) H 0.9824 0.5747 0.9362 0.037 Uiso 1.00 1 c R

loop_
_atom_site_aniso_label
_atom_site_aniso_U_11
_atom_site_aniso_U_22
_atom_site_aniso_U_33
_atom_site_aniso_U_12
_atom_site_aniso_U_13
_atom_site_aniso_U_23
Zr(1) 0.0207(3) 0.0254(3) 0.0200(3) 0.0093(2) 0.0061(2) 0.0091(2)
Zr(2) 0.0221(3) 0.0285(3) 0.0228(3) 0.0134(2) 0.0073(2) 0.0113(2)
Cl(1) 0.0324(9) 0.0442(10) 0.0270(8) 0.0154(8) 0.0125(7) 0.0166(7)
Cl(2) 0.0285(8) 0.0304(8) 0.0252(8) 0.0164(7) 0.0114(6) 0.0142(6)
Cl(3) 0.0219(7) 0.0272(8) 0.0239(8) 0.0109(6) 0.0081(6) 0.0098(6)
Cl(4) 0.0383(10) 0.0391(9) 0.0404(10) 0.0253(8) 0.0157(7) 0.0187(8)
O(1) 0.032(2) 0.026(2) 0.022(2) 0.012(2) 0.0032(18) 0.0081(18)
O(2) 0.021(2) 0.023(2) 0.016(2) 0.0126(18) 0.0037(17) 0.0049(17)
O(3) 0.028(2) 0.024(2) 0.025(2) 0.012(2) 0.0063(19) 0.0096(18)
O(4) 0.025(2) 0.038(2) 0.027(2) 0.017(2) 0.0090(19) 0.018(2)
O(5) 0.017(2) 0.039(2) 0.023(2) 0.014(2) 0.0068(17) 0.0158(19)
O(6) 0.022(2) 0.034(2) 0.021(2) 0.0089(19) 0.0077(18) 0.0132(19)
C(1) 0.029(3) 0.023(3) 0.036(3) 0.011(2) 0.008(2) 0.014(2)
C(2) 0.046(4) 0.023(3) 0.028(3) 0.013(3) 0.008(3) 0.006(2)
C(3) 0.072(5) 0.027(4) 0.044(4) 0.030(4) -0.002(4) 0.002(3)
C(4) 0.077(6) 0.035(4) 0.053(5) 0.032(4) -0.011(4) 0.007(3)
C(5) 0.062(5) 0.031(4) 0.038(4) 0.021(3) -0.004(3) 0.012(3)
C(6) 0.039(4) 0.021(3) 0.027(3) 0.012(3) 0.005(3) 0.012(2)
C(7) 0.031(3) 0.028(3) 0.021(3) 0.013(2) 0.005(2) 0.011(2)
C(8) 0.019(3) 0.024(3) 0.015(3) 0.012(2) 0.003(2) 0.002(2)
C(9) 0.023(3) 0.025(3) 0.016(3) 0.010(2) 0.003(2) 0.005(2)
C(10) 0.035(3) 0.029(3) 0.023(3) 0.016(3) 0.011(2) 0.010(2)
C(11) 0.029(3) 0.037(3) 0.022(3) 0.022(3) 0.007(2) 0.008(2)
C(12) 0.021(3) 0.033(3) 0.025(3) 0.013(2) 0.006(2) 0.012(2)
C(13) 0.027(3) 0.025(3) 0.018(3) 0.013(2) 0.004(2) 0.008(2)
C(14) 0.024(3) 0.033(3) 0.020(3) 0.009(2) 0.004(2) 0.014(2)
C(15) 0.029(3) 0.023(3) 0.017(3) 0.004(2) 0.002(2) 0.011(2)
C(16) 0.025(3) 0.022(3) 0.023(3) 0.003(2) 0.004(2) 0.011(2)
C(17) 0.032(3) 0.031(3) 0.038(4) 0.010(3) 0.008(3) 0.015(3)
C(18) 0.036(4) 0.032(4) 0.036(4) -0.003(3) 0.003(3) 0.016(3)
C(19) 0.054(4) 0.021(3) 0.032(4) 0.006(3) -0.002(3) 0.007(3)
C(20) 0.047(4) 0.018(3) 0.032(3) 0.012(3) 0.013(3) 0.009(2)
C(21) 0.032(3) 0.025(3) 0.029(3) 0.008(3) 0.002(2) 0.002(2)
C(22) 0.054(5) 0.037(4) 0.028(3) 0.020(3) 0.010(3) 0.008(3)
C(23) 0.038(4) 0.033(4) 0.039(4) 0.006(3) 0.008(3) 0.001(3)
C(24) 0.051(5) 0.041(4) 0.032(4) 0.017(3) 0.003(3) 0.006(3)
C(25) 0.153(11) 0.071(6) 0.072(7) 0.081(7) -0.026(6) -0.005(5)
C(26) 0.031(3) 0.044(4) 0.036(4) 0.026(3) 0.011(3) 0.015(3)
C(27) 0.028(4) 0.081(6) 0.085(6) 0.031(4) 0.025(4) 0.051(5)
C(28) 0.054(5) 0.080(6) 0.085(6) 0.051(5) 0.032(5) 0.026(5)
C(29) 0.040(4) 0.094(6) 0.040(4) 0.041(4) 0.006(3) 0.026(4)
C(30) 0.063(5) 0.027(3) 0.027(3) 0.021(3) 0.004(3) 0.004(3)
C(31) 0.108(8) 0.034(4) 0.046(5) 0.038(5) 0.006(4) 0.003(3)
C(32) 0.056(5) 0.034(4) 0.039(4) 0.019(3) 0.006(3) 0.017(3)
C(33) 0.057(5) 0.048(4) 0.038(4) 0.033(4) 0.018(3) 0.014(3)
C(34) 0.056(5) 0.048(5) 0.049(5) -0.001(4) -0.011(4) 0.013(4)
C(35) 0.032(3) 0.039(3) 0.020(3) 0.023(3) 0.008(2) 0.006(2)
C(36) 0.027(3) 0.030(3) 0.025(3) 0.013(2) 0.011(2) 0.014(2)
C(37) 0.022(3) 0.027(3) 0.023(3) 0.006(2) 0.006(2) 0.009(2)
C(38) 0.025(3) 0.041(4) 0.035(4) 0.008(3) 0.010(3) 0.011(3)
C(39) 0.031(3) 0.038(4) 0.028(3) 0.010(3) 0.011(3) 0.013(3)
C(40) 0.027(3) 0.028(3) 0.030(3) 0.007(2) 0.003(2) 0.013(2)
C(41) 0.022(3) 0.026(3) 0.029(3) 0.010(2) 0.007(2) 0.009(2)
C(42) 0.025(3) 0.035(3) 0.037(4) 0.016(3) 0.008(2) 0.020(3)
C(43) 0.013(3) 0.040(3) 0.020(3) 0.014(2) 0.004(2) 0.017(2)
C(44) 0.015(3) 0.037(3) 0.037(3) 0.015(2) 0.008(2) 0.019(3)
C(45) 0.020(3) 0.039(4) 0.030(3) 0.009(3) 0.008(2) 0.022(3)
C(46) 0.020(3) 0.046(4) 0.026(3) 0.007(3) 0.007(2) 0.017(3)
C(47) 0.021(3) 0.040(4) 0.030(3) 0.010(3) 0.009(2) 0.015(3)
C(48) 0.015(3) 0.037(3) 0.026(3) 0.010(2) 0.007(2) 0.018(2)
C(49) 0.026(3) 0.036(3) 0.022(3) 0.013(3) 0.004(2) 0.016(2)
C(50) 0.021(3) 0.024(3) 0.020(3) 0.010(2) 0.000(2) 0.008(2)
C(51) 0.024(3) 0.026(3) 0.029(3) 0.013(2) 0.010(2) 0.016(2)
C(52) 0.028(3) 0.026(3) 0.030(3) 0.010(2) 0.005(2) 0.009(2)
C(53) 0.024(3) 0.015(3) 0.043(4) 0.007(2) 0.002(2) 0.004(2)
C(54) 0.024(3) 0.028(3) 0.029(3) 0.009(2) 0.011(2) 0.011(2)
C(55) 0.025(3) 0.025(3) 0.025(3) 0.010(2) 0.012(2) 0.009(2)
C(56) 0.022(3) 0.054(4) 0.024(3) 0.014(3) 0.006(2) 0.021(3)
C(57) 0.038(4) 0.064(5) 0.031(4) 0.027(3) 0.011(3) 0.021(3)
C(58) 0.027(4) 0.059(5) 0.036(4) 0.008(3) 0.001(3) 0.016(3)
C(59) 0.020(3) 0.093(6) 0.041(4) 0.013(4) 0.006(3) 0.035(4)
C(60) 0.040(4) 0.068(5) 0.032(4) 0.015(4) 0.010(3) 0.027(3)
C(61) 0.038(4) 0.046(4) 0.025(3) 0.008(3) 0.010(3) 0.015(3)
C(62) 0.175(12) 0.059(6) 0.021(4) -0.008(6) 0.015(5) 0.003(4)
C(63) 0.051(5) 0.117(8) 0.033(4) 0.024(5) 0.020(4) 0.018(4)
C(64) 0.057(5) 0.129(8) 0.035(4) 0.048(6) 0.010(4) 0.040(5)
C(65) 0.026(3) 0.037(3) 0.032(3) 0.010(3) 0.013(2) 0.014(3)
C(66) 0.031(4) 0.062(5) 0.039(4) 0.007(3) 0.015(3) 0.021(3)
C(67) 0.038(4) 0.040(4) 0.038(4) 0.008(3) 0.013(3) 0.023(3)
C(68) 0.033(4) 0.052(4) 0.038(4) 0.020(3) 0.019(3) 0.013(3)
C(69) 0.023(3) 0.045(4) 0.054(4) 0.004(3) 0.001(3) 0.014(3)
C(70) 0.016(3) 0.046(4) 0.031(3) 0.015(3) 0.010(2) 0.016(3)

loop_
_atom_type_symbol
_atom_type_description
_atom_type_scat_dispersion_real
_atom_type_scat_dispersion_imag
_atom_type_scat_source
C C 0.003 0.002
;
International Tables for Crystallography
(1992, Vol. C, Tables 4.2.6.8 and 6.1.1.4)
;
H H 0.000 0.000
;
International Tables for Crystallography
(1992, Vol. C, Table 6.1.1.4)
;
O O 0.011 0.006
;
International Tables for Crystallography
(1992, Vol. C, Tables 4.2.6.8 and 6.1.1.4)
;
Cl Cl 0.148 0.159
;
International Tables for Crystallography
(1992, Vol. C, Tables 4.2.6.8 and 6.1.1.4)
;
Zr Zr -2.967 0.560
;
International Tables for Crystallography
(1992, Vol. C, Tables 4.2.6.8 and 6.1.1.4)
;

loop_
_geom_angle_atom_site_label_1
_geom_angle_atom_site_label_2
_geom_angle_atom_site_label_3
_geom_angle
_geom_angle_publ_flag
_geom_angle_site_symmetry_1
_geom_angle_site_symmetry_3
Cl(1) Zr(1) Cl(2) 85.97(6) yes . .
Cl(1) Zr(1) Cl(3) 155.74(4) yes . .
Cl(1) Zr(1) O(1) 98.66(15) yes . .
Cl(1) Zr(1) O(2) 82.38(11) yes . .
Cl(1) Zr(1) O(6) 99.81(14) yes . .
Cl(2) Zr(1) Cl(3) 77.68(5) yes . .
Cl(2) Zr(1) O(1) 168.17(12) yes . .
Cl(2) Zr(1) O(2) 81.54(11) yes . .
Cl(2) Zr(1) O(6) 89.39(14) yes . .
Cl(3) Zr(1) O(1) 94.35(15) yes . .
Cl(3) Zr(1) O(2) 77.63(11) yes . .
Cl(3) Zr(1) O(6) 97.84(14) yes . .
O(1) Zr(1) O(2) 88.25(14) yes . .
O(1) Zr(1) O(6) 100.45(17) yes . .
O(2) Zr(1) O(6) 170.53(18) yes . .
Cl(2) Zr(2) Cl(3) 77.36(5) yes . .
Cl(2) Zr(2) Cl(4) 85.23(6) yes . .
Cl(2) Zr(2) O(3) 88.67(14) yes . .
Cl(2) Zr(2) O(4) 168.32(10) yes . .
Cl(2) Zr(2) O(5) 81.80(11) yes . .
Cl(3) Zr(2) Cl(4) 155.17(5) yes . .
Cl(3) Zr(2) O(3) 98.01(14) yes . .
Cl(3) Zr(2) O(4) 94.66(15) yes . .
Cl(3) Zr(2) O(5) 77.66(12) yes . .
Cl(4) Zr(2) O(3) 99.15(14) yes . .
Cl(4) Zr(2) O(4) 99.51(16) yes . .
Cl(4) Zr(2) O(5) 82.50(12) yes . .
O(3) Zr(2) O(4) 101.01(17) yes . .
O(3) Zr(2) O(5) 170.18(18) yes . .
O(4) Zr(2) O(5) 88.21(14) yes . .
Zr(1) Cl(2) Zr(2) 102.95(6) yes . .
Zr(1) Cl(3) Zr(2) 102.00(6) yes . .
Zr(1) O(1) C(1) 166.0(4) yes . .
Zr(1) O(2) C(8) 129.2(2) yes . .
Zr(1) O(2) C(35) 119.2(3) yes . .
C(8) O(2) C(35) 108.1(3) yes . .
Zr(2) O(3) C(15) 173.8(4) yes . .
Zr(2) O(4) C(36) 167.8(4) yes . .
Zr(2) O(5) C(43) 128.8(3) yes . .
Zr(2) O(5) C(70) 117.7(2) yes . .
C(43) O(5) C(70) 110.4(4) yes . .
Zr(1) O(6) C(50) 175.9(4) yes . .
O(1) C(1) C(2) 121.9(5) yes . .
O(1) C(1) C(6) 116.9(5) yes . .
C(2) C(1) C(6) 121.1(6) yes . .
C(1) C(2) C(3) 116.2(5) yes . .
C(1) C(2) C(21) 123.1(6) yes . .
C(3) C(2) C(21) 120.7(5) yes . .
C(2) C(3) C(4) 123.6(6) yes . .
C(3) C(4) C(5) 118.6(8) yes . .
C(3) C(4) C(25) 121.8(7) yes . .
C(5) C(4) C(25) 119.6(7) yes . .
C(4) C(5) C(6) 120.8(7) yes . .
C(1) C(6) C(5) 119.5(5) yes . .
C(1) C(6) C(7) 122.1(6) yes . .
C(5) C(6) C(7) 118.2(5) yes . .
C(6) C(7) C(9) 108.4(5) yes . .
O(2) C(8) C(9) 118.3(5) yes . .
O(2) C(8) C(13) 120.0(6) yes . .
C(9) C(8) C(13) 121.6(6) yes . .
C(7) C(9) C(8) 124.3(6) yes . .
C(7) C(9) C(10) 117.6(6) yes . .
C(8) C(9) C(10) 118.0(5) yes . .
C(9) C(10) C(11) 122.4(7) yes . .
C(10) C(11) C(12) 117.4(6) yes . .
C(10) C(11) C(26) 119.9(6) yes . .
C(12) C(11) C(26) 122.7(6) yes . .
C(11) C(12) C(13) 121.9(6) yes . .
C(8) C(13) C(12) 118.5(6) yes . .
C(8) C(13) C(14) 122.7(6) yes . .
C(12) C(13) C(14) 118.8(5) yes . .
C(13) C(14) C(16) 117.4(5) yes . .
O(3) C(15) C(16) 118.5(5) yes . .
O(3) C(15) C(20) 121.1(6) yes . .
C(16) C(15) C(20) 120.4(5) yes . .
C(14) C(16) C(15) 121.4(4) yes . .
C(14) C(16) C(17) 118.7(6) yes . .
C(15) C(16) C(17) 119.8(5) yes . .
C(16) C(17) C(18) 121.1(7) yes . .
C(17) C(18) C(19) 118.3(5) yes . .
C(17) C(18) C(34) 120.5(7) yes . .
C(19) C(18) C(34) 121.2(6) yes . .
C(18) C(19) C(20) 123.5(6) yes . .
C(15) C(20) C(19) 116.8(7) yes . .
C(15) C(20) C(30) 122.3(5) yes . .
C(19) C(20) C(30) 120.8(5) yes . .
C(2) C(21) C(22) 109.2(4) yes . .
C(2) C(21) C(23) 111.4(6) yes . .
C(2) C(21) C(24) 112.4(6) yes . .
C(22) C(21) C(23) 109.2(6) yes . .
C(22) C(21) C(24) 108.5(6) yes . .
C(23) C(21) C(24) 105.9(4) yes . .
C(11) C(26) C(27) 111.7(6) yes . .
C(11) C(26) C(28) 108.6(4) yes . .
C(11) C(26) C(29) 109.4(6) yes . .
C(27) C(26) C(28) 108.6(7) yes . .
C(27) C(26) C(29) 108.8(5) yes . .
C(28) C(26) C(29) 109.7(7) yes . .
C(20) C(30) C(31) 111.5(6) yes . .
C(20) C(30) C(32) 109.6(6) yes . .
C(20) C(30) C(33) 109.5(6) yes . .
C(31) C(30) C(32) 105.9(6) yes . .
C(31) C(30) C(33) 106.6(7) yes . .
C(32) C(30) C(33) 113.8(5) yes . .
O(4) C(36) C(37) 122.8(5) yes . .
O(4) C(36) C(41) 116.0(5) yes . .
C(37) C(36) C(41) 121.2(6) yes . .
C(36) C(37) C(38) 116.3(5) yes . .
C(36) C(37) C(56) 124.0(6) yes . .
C(38) C(37) C(56) 119.7(6) yes . .
C(37) C(38) C(39) 124.2(6) yes . .
C(38) C(39) C(40) 116.7(6) yes . .
C(38) C(39) C(60) 121.9(6) yes . .
C(40) C(39) C(60) 121.3(6) yes . .
C(39) C(40) C(41) 121.7(6) yes . .
C(36) C(41) C(40) 119.7(6) yes . .
C(36) C(41) C(42) 120.2(6) yes . .
C(40) C(41) C(42) 119.9(5) yes . .
C(41) C(42) C(44) 110.0(5) yes . .
O(5) C(43) C(44) 118.5(5) yes . .
O(5) C(43) C(48) 119.1(6) yes . .
C(44) C(43) C(48) 122.2(5) yes . .
C(42) C(44) C(43) 124.1(5) yes . .
C(42) C(44) C(45) 118.5(6) yes . .
C(43) C(44) C(45) 117.3(5) yes . .
C(44) C(45) C(46) 123.3(7) yes . .
C(45) C(46) C(47) 116.7(5) yes . .
C(45) C(46) C(61) 121.0(7) yes . .
C(47) C(46) C(61) 122.3(5) yes . .
C(46) C(47) C(48) 122.0(6) yes . .
C(43) C(48) C(47) 118.3(6) yes . .
C(43) C(48) C(49) 122.4(5) yes . .
C(47) C(48) C(49) 119.4(5) yes . .
C(48) C(49) C(51) 116.9(6) yes . .
O(6) C(50) C(51) 117.7(5) yes . .
O(6) C(50) C(55) 122.2(5) yes . .
C(51) C(50) C(55) 120.1(4) yes . .
C(49) C(51) C(50) 121.6(5) yes . .
C(49) C(51) C(52) 118.2(6) yes . .
C(50) C(51) C(52) 120.1(6) yes . .
C(51) C(52) C(53) 120.2(6) yes . .
C(52) C(53) C(54) 118.2(5) yes . .
C(52) C(53) C(69) 119.2(6) yes . .
C(54) C(53) C(69) 122.6(6) yes . .
C(53) C(54) C(55) 123.0(6) yes . .
C(50) C(55) C(54) 118.4(6) yes . .
C(50) C(55) C(65) 123.2(4) yes . .
C(54) C(55) C(65) 118.4(6) yes . .
C(37) C(56) C(57) 110.1(4) yes . .
C(37) C(56) C(58) 108.8(6) yes . .
C(37) C(56) C(59) 112.3(6) yes . .
C(57) C(56) C(58) 111.5(6) yes . .
C(57) C(56) C(59) 107.2(7) yes . .
C(58) C(56) C(59) 106.9(4) yes . .
C(46) C(61) C(62) 111.7(6) yes . .
C(46) C(61) C(63) 108.4(5) yes . .
C(46) C(61) C(64) 109.1(6) yes . .
C(62) C(61) C(63) 112.4(8) yes . .
C(62) C(61) C(64) 107.7(6) yes . .
C(63) C(61) C(64) 107.5(7) yes . .
C(55) C(65) C(66) 112.3(4) yes . .
C(55) C(65) C(67) 109.8(6) yes . .
C(55) C(65) C(68) 108.3(5) yes . .
C(66) C(65) C(67) 107.0(6) yes . .
C(66) C(65) C(68) 106.9(6) yes . .
C(67) C(65) C(68) 112.6(4) yes . .
C(71) C(72) C(73) 87.8(19) yes . .
C(71) C(72) C(73) 153.9(17) yes . 2_677
C(73) C(72) C(73) 66.2(18) yes . 2_677
C(72) C(73) C(72) 114(2) yes . 2_677
C(72) C(73) C(73) 72.2(18) yes . 2_677
C(72) C(73) C(73) 41.6(12) yes 2_677 2_677
C(74) C(75) C(76) 92(2) yes . .
C(74) C(75) C(77) 135.2(18) yes . .
C(74) C(75) C(80) 165(2) yes . .
C(76) C(75) C(77) 44.5(17) yes . .
C(76) C(75) C(80) 79.3(19) yes . .
C(77) C(75) C(80) 34.8(12) yes . .
C(75) C(76) C(77) 97(2) yes . .
C(75) C(76) C(80) 55.8(16) yes . .
C(77) C(76) C(80) 41.2(14) yes . .
C(75) C(77) C(76) 38.5(12) yes . .
C(75) C(77) C(78) 134(2) yes . .
C(75) C(77) C(80) 46.7(19) yes . .
C(75) C(77) C(81) 155(2) yes . .
C(76) C(77) C(78) 100(2) yes . .
C(76) C(77) C(80) 85(2) yes . .
C(76) C(77) C(81) 123(2) yes . .
C(78) C(77) C(80) 156(2) yes . .
C(78) C(77) C(81) 22.6(19) yes . .
C(80) C(77) C(81) 145(3) yes . .
C(77) C(78) C(79) 97(2) yes . .
C(77) C(78) C(81) 46(3) yes . .
C(79) C(78) C(81) 52(3) yes . .
C(78) C(79) C(81) 42(3) yes . .
C(75) C(80) C(76) 44.9(12) yes . .
C(75) C(80) C(77) 98(2) yes . .
C(76) C(80) C(77) 54(2) yes . .
C(77) C(81) C(78) 111(4) yes . .
C(77) C(81) C(79) 159(4) yes . .
C(78) C(81) C(79) 86(4) yes . .

loop_
_geom_bond_atom_site_label_1
_geom_bond_atom_site_label_2
_geom_bond_distance
_geom_bond_publ_flag
_geom_bond_site_symmetry_2
Zr(1) Cl(1) 2.412(2) yes .
Zr(1) Cl(2) 2.6228(18) yes .
Zr(1) Cl(3) 2.6381(18) yes .
Zr(1) O(1) 1.921(5) yes .
Zr(1) O(2) 2.382(3) yes .
Zr(1) O(6) 1.937(3) yes .
Zr(2) Cl(2) 2.6298(18) yes .
Zr(2) Cl(3) 2.6496(18) yes .
Zr(2) Cl(4) 2.412(2) yes .
Zr(2) O(3) 1.940(3) yes .
Zr(2) O(4) 1.917(4) yes .
Zr(2) O(5) 2.366(3) yes .
O(1) C(1) 1.378(9) yes .
O(2) C(8) 1.425(8) yes .
O(2) C(35) 1.480(7) yes .
O(3) C(15) 1.369(6) yes .
O(4) C(36) 1.369(8) yes .
O(5) C(43) 1.424(7) yes .
O(5) C(70) 1.457(8) yes .
O(6) C(50) 1.371(6) yes .
C(1) C(2) 1.417(8) yes .
C(1) C(6) 1.399(9) yes .
C(2) C(3) 1.393(12) yes .
C(2) C(21) 1.558(8) yes .
C(3) C(4) 1.372(11) yes .
C(4) C(5) 1.395(10) yes .
C(4) C(25) 1.509(16) yes .
C(5) C(6) 1.379(11) yes .
C(6) C(7) 1.512(8) yes .
C(7) C(9) 1.521(8) yes .
C(8) C(9) 1.400(10) yes .
C(8) C(13) 1.381(8) yes .
C(9) C(10) 1.373(10) yes .
C(10) C(11) 1.395(9) yes .
C(11) C(12) 1.397(10) yes .
C(11) C(26) 1.549(10) yes .
C(12) C(13) 1.383(10) yes .
C(13) C(14) 1.510(10) yes .
C(14) C(16) 1.515(8) yes .
C(15) C(16) 1.387(10) yes .
C(15) C(20) 1.422(8) yes .
C(16) C(17) 1.397(7) yes .
C(17) C(18) 1.371(9) yes .
C(18) C(19) 1.387(12) yes .
C(18) C(34) 1.530(9) yes .
C(19) C(20) 1.386(8) yes .
C(20) C(30) 1.542(12) yes .
C(21) C(22) 1.543(10) yes .
C(21) C(23) 1.545(11) yes .
C(21) C(24) 1.535(9) yes .
C(26) C(27) 1.522(11) yes .
C(26) C(28) 1.535(11) yes .
C(26) C(29) 1.516(10) yes .
C(30) C(31) 1.540(8) yes .
C(30) C(32) 1.546(11) yes .
C(30) C(33) 1.530(11) yes .
C(36) C(37) 1.395(9) yes .
C(36) C(41) 1.417(9) yes .
C(37) C(38) 1.401(10) yes .
C(37) C(56) 1.521(9) yes .
C(38) C(39) 1.430(9) yes .
C(39) C(40) 1.371(10) yes .
C(39) C(60) 1.521(11) yes .
C(40) C(41) 1.400(10) yes .
C(41) C(42) 1.522(9) yes .
C(42) C(44) 1.508(8) yes .
C(43) C(44) 1.391(10) yes .
C(43) C(48) 1.380(8) yes .
C(44) C(45) 1.410(8) yes .
C(45) C(46) 1.380(8) yes .
C(46) C(47) 1.410(11) yes .
C(46) C(61) 1.524(9) yes .
C(47) C(48) 1.406(8) yes .
C(48) C(49) 1.508(10) yes .
C(49) C(51) 1.526(9) yes .
C(50) C(51) 1.384(9) yes .
C(50) C(55) 1.418(9) yes .
C(51) C(52) 1.394(7) yes .
C(52) C(53) 1.413(10) yes .
C(53) C(54) 1.378(10) yes .
C(53) C(69) 1.544(8) yes .
C(54) C(55) 1.372(7) yes .
C(55) C(65) 1.539(10) yes .
C(56) C(57) 1.511(11) yes .
C(56) C(58) 1.512(9) yes .
C(56) C(59) 1.535(10) yes .
C(61) C(62) 1.475(10) yes .
C(61) C(63) 1.505(12) yes .
C(61) C(64) 1.536(14) yes .
C(65) C(66) 1.528(10) yes .
C(65) C(67) 1.564(11) yes .
C(65) C(68) 1.537(8) yes .
C(71) C(72) 1.69(4) yes .
C(72) C(73) 1.27(3) yes .
C(72) C(73) 1.82(4) yes 2_677
C(73) C(73) 1.75(2) yes 2_677
C(74) C(75) 1.57(4) yes .
C(75) C(76) 1.15(2) yes .
C(75) C(77) 1.84(3) yes .
C(75) C(80) 1.35(3) yes .
C(76) C(77) 1.30(4) yes .
C(76) C(80) 1.60(3) yes .
C(77) C(78) 1.73(3) yes .
C(77) C(80) 1.06(2) yes .
C(77) C(81) 1.34(4) yes .
C(78) C(79) 1.06(3) yes .
C(78) C(81) 0.71(4) yes .
C(79) C(81) 0.83(4) yes .

loop_
_geom_contact_atom_site_label_1
_geom_contact_atom_site_label_2
_geom_contact_distance
_geom_contact_site_symmetry_2
C(7) C(18) 3.449(11) 2_666
C(9) C(35) 3.311(7) 2_666
C(10) C(35) 3.348(9) 2_666
C(18) C(7) 3.449(11) 2_666
C(35) C(9) 3.311(7) 2_666
C(35) C(10) 3.348(9) 2_666
C(42) C(53) 3.561(10) 2_767
C(42) C(70) 3.568(8) 2_767
C(44) C(70) 3.310(9) 2_767
C(45) C(70) 3.515(10) 2_767
C(47) C(59) 3.489(10) 2_667
C(52) C(80) 3.39(2) 1_656
C(53) C(42) 3.561(10) 2_767
C(59) C(47) 3.489(10) 2_667
C(70) C(42) 3.568(8) 2_767
C(70) C(44) 3.310(9) 2_767
C(70) C(45) 3.515(10) 2_767
C(70) C(70) 3.563(10) 2_767
C(80) C(52) 3.39(2) 1_454

loop_
_geom_torsion_atom_site_label_1
_geom_torsion_atom_site_label_2
_geom_torsion_atom_site_label_3
_geom_torsion_atom_site_label_4
_geom_torsion
_geom_torsion_site_symmetry_3
_geom_torsion_site_symmetry_4
Cl(1) Zr(1) Cl(2) Zr(2) -161.44(5) . .
Cl(1) Zr(1) Cl(3) Zr(2) 48.21(17) . .
Cl(1) Zr(1) O(1) C(1) 24.7(16) . .
Cl(1) Zr(1) O(2) C(8) -117.9(4) . .
Cl(1) Zr(1) O(2) C(35) 38.4(4) . .
Cl(1) Zr(1) O(6) C(50) -142(6) . .
Cl(2) Zr(1) Cl(3) Zr(2) -0.52(4) . .
Cl(3) Zr(1) Cl(2) Zr(2) 0.53(4) . .
Cl(2) Zr(1) O(1) C(1) -87.6(18) . .
O(1) Zr(1) Cl(2) Zr(2) -47.9(6) . .
Cl(2) Zr(1) O(2) C(8) 155.1(4) . .
Cl(2) Zr(1) O(2) C(35) -48.6(4) . .
O(2) Zr(1) Cl(2) Zr(2) -78.56(11) . .
Cl(2) Zr(1) O(6) C(50) -56(6) . .
O(6) Zr(1) Cl(2) Zr(2) 98.69(14) . .
Cl(3) Zr(1) O(1) C(1) -134.7(15) . .
O(1) Zr(1) Cl(3) Zr(2) 170.63(10) . .
Cl(3) Zr(1) O(2) C(8) 75.9(4) . .
Cl(3) Zr(1) O(2) C(35) -127.8(4) . .
O(2) Zr(1) Cl(3) Zr(2) 83.38(11) . .
Cl(3) Zr(1) O(6) C(50) 21(6) . .
O(6) Zr(1) Cl(3) Zr(2) -88.17(14) . .
O(1) Zr(1) O(2) C(8) -18.9(4) . .
O(1) Zr(1) O(2) C(35) 137.4(4) . .
O(2) Zr(1) O(1) C(1) -57.3(16) . .
O(1) Zr(1) O(6) C(50) 117(6) . .
O(6) Zr(1) O(1) C(1) 126.5(15) . .
O(2) Zr(1) O(6) C(50) -39(6) . .
O(6) Zr(1) O(2) C(8) 138.1(10) . .
O(6) Zr(1) O(2) C(35) -65.6(12) . .
Cl(2) Zr(2) Cl(3) Zr(1) 0.52(4) . .
Cl(3) Zr(2) Cl(2) Zr(1) -0.53(4) . .
Cl(4) Zr(2) Cl(2) Zr(1) -162.72(5) . .
Cl(2) Zr(2) O(3) C(15) -134(4) . .
O(3) Zr(2) Cl(2) Zr(1) 97.98(14) . .
Cl(2) Zr(2) O(4) C(36) -93.9(17) . .
O(4) Zr(2) Cl(2) Zr(1) -48.2(7) . .
Cl(2) Zr(2) O(5) C(43) 154.3(5) . .
Cl(2) Zr(2) O(5) C(70) -47.4(4) . .
O(5) Zr(2) Cl(2) Zr(1) -79.63(12) . .
Cl(4) Zr(2) Cl(3) Zr(1) 47.07(15) . .
Cl(3) Zr(2) O(3) C(15) -57(4) . .
O(3) Zr(2) Cl(3) Zr(1) -86.29(15) . .
Cl(3) Zr(2) O(4) C(36) -140.2(14) . .
O(4) Zr(2) Cl(3) Zr(1) 171.89(11) . .
Cl(3) Zr(2) O(5) C(43) 75.6(5) . .
Cl(3) Zr(2) O(5) C(70) -126.2(4) . .
O(5) Zr(2) Cl(3) Zr(1) 84.75(12) . .
Cl(4) Zr(2) O(3) C(15) 141(4) . .
Cl(4) Zr(2) O(4) C(36) 19.3(14) . .
Cl(4) Zr(2) O(5) C(43) -119.4(5) . .
Cl(4) Zr(2) O(5) C(70) 38.8(4) . .
O(3) Zr(2) O(4) C(36) 120.7(14) . .
O(4) Zr(2) O(3) C(15) 39(4) . .
O(3) Zr(2) O(5) C(43) 140.2(10) . .
O(3) Zr(2) O(5) C(70) -61.6(12) . .
O(5) Zr(2) O(3) C(15) -120(3) . .
O(4) Zr(2) O(5) C(43) -19.6(5) . .
O(4) Zr(2) O(5) C(70) 138.6(4) . .
O(5) Zr(2) O(4) C(36) -62.8(14) . .
Zr(1) O(1) C(1) C(2) -157.1(12) . .
Zr(1) O(1) C(1) C(6) 24(2) . .
Zr(1) O(2) C(8) C(9) 67.7(6) . .
Zr(1) O(2) C(8) C(13) -116.4(4) . .
C(35) O(2) C(8) C(9) -90.6(5) . .
C(35) O(2) C(8) C(13) 85.3(6) . .
Zr(2) O(3) C(15) C(16) 45(4) . .
Zr(2) O(3) C(15) C(20) -135(3) . .
Zr(2) O(4) C(36) C(37) -151.0(12) . .
Zr(2) O(4) C(36) C(41) 29.3(17) . .
Zr(2) O(5) C(43) C(44) 67.2(7) . .
Zr(2) O(5) C(43) C(48) -117.8(5) . .
C(70) O(5) C(43) C(44) -92.3(6) . .
C(70) O(5) C(43) C(48) 82.7(7) . .
Zr(1) O(6) C(50) C(51) -32(6) . .
Zr(1) O(6) C(50) C(55) 149(5) . .
O(1) C(1) C(2) C(3) -174.6(6) . .
O(1) C(1) C(2) C(21) 3.8(11) . .
O(1) C(1) C(6) C(5) 176.5(6) . .
O(1) C(1) C(6) C(7) 1.7(10) . .
C(2) C(1) C(6) C(5) -2.7(11) . .
C(2) C(1) C(6) C(7) -177.5(6) . .
C(6) C(1) C(2) C(3) 4.5(11) . .
C(6) C(1) C(2) C(21) -177.0(6) . .
C(1) C(2) C(3) C(4) -2.6(12) . .
C(1) C(2) C(21) C(22) -64.4(9) . .
C(1) C(2) C(21) C(23) 56.3(8) . .
C(1) C(2) C(21) C(24) 175.1(7) . .
C(3) C(2) C(21) C(22) 114.0(8) . .
C(3) C(2) C(21) C(23) -125.3(7) . .
C(3) C(2) C(21) C(24) -6.5(10) . .
C(21) C(2) C(3) C(4) 178.9(8) . .
C(2) C(3) C(4) C(5) -1.1(14) . .
C(2) C(3) C(4) C(25) -180.0(8) . .
C(3) C(4) C(5) C(6) 3.1(13) . .
C(25) C(4) C(5) C(6) -178.0(8) . .
C(4) C(5) C(6) C(1) -1.3(12) . .
C(4) C(5) C(6) C(7) 173.7(7) . .
C(1) C(6) C(7) C(9) 82.8(8) . .
C(5) C(6) C(7) C(9) -92.1(8) . .
C(6) C(7) C(9) C(8) -103.0(7) . .
C(6) C(7) C(9) C(10) 74.5(6) . .
O(2) C(8) C(9) C(7) -11.1(7) . .
O(2) C(8) C(9) C(10) 171.4(4) . .
O(2) C(8) C(13) C(12) -173.0(4) . .
O(2) C(8) C(13) C(14) 10.0(7) . .
C(9) C(8) C(13) C(12) 2.8(8) . .
C(9) C(8) C(13) C(14) -174.2(5) . .
C(13) C(8) C(9) C(7) 173.1(5) . .
C(13) C(8) C(9) C(10) -4.4(8) . .
C(7) C(9) C(10) C(11) -176.1(5) . .
C(8) C(9) C(10) C(11) 1.6(8) . .
C(9) C(10) C(11) C(12) 2.8(8) . .
C(9) C(10) C(11) C(26) -178.3(5) . .
C(10) C(11) C(12) C(13) -4.5(8) . .
C(10) C(11) C(26) C(27) -176.1(5) . .
C(10) C(11) C(26) C(28) -56.4(8) . .
C(10) C(11) C(26) C(29) 63.4(7) . .
C(12) C(11) C(26) C(27) 2.7(8) . .
C(12) C(11) C(26) C(28) 122.5(7) . .
C(12) C(11) C(26) C(29) -117.8(7) . .
C(26) C(11) C(12) C(13) 176.6(5) . .
C(11) C(12) C(13) C(8) 1.8(8) . .
C(11) C(12) C(13) C(14) 179.0(5) . .
C(8) C(13) C(14) C(16) -90.9(6) . .
C(12) C(13) C(14) C(16) 92.1(7) . .
C(13) C(14) C(16) C(15) 129.8(7) . .
C(13) C(14) C(16) C(17) -53.2(9) . .
O(3) C(15) C(16) C(14) -2.8(10) . .
O(3) C(15) C(16) C(17) -179.7(6) . .
O(3) C(15) C(20) C(19) 178.3(6) . .
O(3) C(15) C(20) C(30) -2.3(11) . .
C(16) C(15) C(20) C(19) -1.7(11) . .
C(16) C(15) C(20) C(30) 177.7(7) . .
C(20) C(15) C(16) C(14) 177.2(6) . .
C(20) C(15) C(16) C(17) 0.3(8) . .
C(14) C(16) C(17) C(18) -174.8(7) . .
C(15) C(16) C(17) C(18) 2.2(11) . .
C(16) C(17) C(18) C(19) -3.1(12) . .
C(16) C(17) C(18) C(34) 179.0(7) . .
C(17) C(18) C(19) C(20) 1.6(12) . .
C(34) C(18) C(19) C(20) 179.5(8) . .
C(18) C(19) C(20) C(15) 0.7(12) . .
C(18) C(19) C(20) C(30) -178.7(7) . .
C(15) C(20) C(30) C(31) -179.1(7) . .
C(15) C(20) C(30) C(32) 64.1(8) . .
C(15) C(20) C(30) C(33) -61.4(8) . .
C(19) C(20) C(30) C(31) 0.2(8) . .
C(19) C(20) C(30) C(32) -116.6(7) . .
C(19) C(20) C(30) C(33) 118.0(7) . .
O(4) C(36) C(37) C(38) -176.7(5) . .
O(4) C(36) C(37) C(56) 2.0(9) . .
O(4) C(36) C(41) C(40) 179.0(5) . .
O(4) C(36) C(41) C(42) 2.9(8) . .
C(37) C(36) C(41) C(40) -0.7(9) . .
C(37) C(36) C(41) C(42) -176.7(5) . .
C(41) C(36) C(37) C(38) 2.9(9) . .
C(41) C(36) C(37) C(56) -178.3(5) . .
C(36) C(37) C(38) C(39) -3.2(9) . .
C(36) C(37) C(56) C(57) -62.9(8) . .
C(36) C(37) C(56) C(58) 59.6(8) . .
C(36) C(37) C(56) C(59) 177.7(6) . .
C(38) C(37) C(56) C(57) 115.9(7) . .
C(38) C(37) C(56) C(58) -121.7(6) . .
C(38) C(37) C(56) C(59) -3.5(8) . .
C(56) C(37) C(38) C(39) 177.9(6) . .
C(37) C(38) C(39) C(40) 1.2(9) . .
C(37) C(38) C(39) C(60) -179.7(6) . .
C(38) C(39) C(40) C(41) 1.2(9) . .
C(60) C(39) C(40) C(41) -177.9(6) . .
C(39) C(40) C(41) C(36) -1.5(9) . .
C(39) C(40) C(41) C(42) 174.6(5) . .
C(36) C(41) C(42) C(44) 82.0(7) . .
C(40) C(41) C(42) C(44) -94.0(7) . .
C(41) C(42) C(44) C(43) -104.9(7) . .
C(41) C(42) C(44) C(45) 73.7(7) . .
O(5) C(43) C(44) C(42) -10.3(9) . .
O(5) C(43) C(44) C(45) 171.1(5) . .
O(5) C(43) C(48) C(47) -170.6(5) . .
O(5) C(43) C(48) C(49) 11.1(9) . .
C(44) C(43) C(48) C(47) 4.2(9) . .
C(44) C(43) C(48) C(49) -174.1(6) . .
C(48) C(43) C(44) C(42) 174.9(6) . .
C(48) C(43) C(44) C(45) -3.7(9) . .
C(42) C(44) C(45) C(46) -178.6(6) . .
C(43) C(44) C(45) C(46) 0.0(9) . .
C(44) C(45) C(46) C(47) 2.9(10) . .
C(44) C(45) C(46) C(61) -178.5(6) . .
C(45) C(46) C(47) C(48) -2.4(10) . .
C(45) C(46) C(61) C(62) 171.0(8) . .
C(45) C(46) C(61) C(63) -64.7(10) . .
C(45) C(46) C(61) C(64) 52.0(9) . .
C(47) C(46) C(61) C(62) -10.6(11) . .
C(47) C(46) C(61) C(63) 113.7(8) . .
C(47) C(46) C(61) C(64) -129.5(7) . .
C(61) C(46) C(47) C(48) 179.0(6) . .
C(46) C(47) C(48) C(43) -1.0(10) . .
C(46) C(47) C(48) C(49) 177.4(6) . .
C(43) C(48) C(49) C(51) -89.2(6) . .
C(47) C(48) C(49) C(51) 92.5(7) . .
C(48) C(49) C(51) C(50) 134.6(6) . .
C(48) C(49) C(51) C(52) -48.7(7) . .
O(6) C(50) C(51) C(49) -4.1(9) . .
O(6) C(50) C(51) C(52) 179.2(6) . .
O(6) C(50) C(55) C(54) -179.9(4) . .
O(6) C(50) C(55) C(65) -0.9(10) . .
C(51) C(50) C(55) C(54) 1.6(10) . .
C(51) C(50) C(55) C(65) -179.4(6) . .
C(55) C(50) C(51) C(49) 174.4(6) . .
C(55) C(50) C(51) C(52) -2.2(10) . .
C(49) C(51) C(52) C(53) -175.7(6) . .
C(50) C(51) C(52) C(53) 1.0(10) . .
C(51) C(52) C(53) C(54) 0.7(10) . .
C(51) C(52) C(53) C(69) -178.1(6) . .
C(52) C(53) C(54) C(55) -1.3(10) . .
C(69) C(53) C(54) C(55) 177.4(6) . .
C(53) C(54) C(55) C(50) 0.1(8) . .
C(53) C(54) C(55) C(65) -178.9(6) . .
C(50) C(55) C(65) C(66) 177.3(6) . .
C(50) C(55) C(65) C(67) 58.3(7) . .
C(50) C(55) C(65) C(68) -64.9(8) . .
C(54) C(55) C(65) C(66) -3.8(9) . .
C(54) C(55) C(65) C(67) -122.7(6) . .
C(54) C(55) C(65) C(68) 114.0(6) . .
C(71) C(72) C(73) C(72) 177.5(19) . 2_677
C(71) C(72) C(73) C(73) 177.5(19) . 2_677
C(71) C(72) C(73) C(72) -6(6) 2_677 2_677
C(71) C(72) C(73) C(73) -6(4) 2_677 .
C(74) C(75) C(76) C(77) 167(2) . .
C(74) C(75) C(76) C(80) 167(2) . .
C(74) C(75) C(77) C(76) -18(3) . .
C(74) C(75) C(77) C(78) 15(3) . .
C(74) C(75) C(77) C(80) 161(3) . .
C(74) C(75) C(77) C(81) 32(6) . .
C(74) C(75) C(80) C(76) -57(5) . .
C(74) C(75) C(80) C(77) -57(6) . .
C(76) C(75) C(77) C(78) 33(2) . .
C(76) C(75) C(77) C(80) 180(2) . .
C(76) C(75) C(77) C(81) 50(5) . .
C(77) C(75) C(76) C(80) -0.2(15) . .
C(76) C(75) C(80) C(77) -0.3(19) . .
C(80) C(75) C(76) C(77) 0.2(15) . .
C(77) C(75) C(80) C(76) 0.3(19) . .
C(80) C(75) C(77) C(76) -180(2) . .
C(80) C(75) C(77) C(78) -147(3) . .
C(80) C(75) C(77) C(81) -129(6) . .
C(75) C(76) C(77) C(78) -156.6(18) . .
C(75) C(76) C(77) C(80) -0.3(19) . .
C(75) C(76) C(77) C(81) -157(2) . .
C(75) C(76) C(80) C(77) 180(2) . .
C(77) C(76) C(80) C(75) -180(2) . .
C(80) C(76) C(77) C(75) 0.3(19) . .
C(80) C(76) C(77) C(78) -156(2) . .
C(80) C(76) C(77) C(81) -157(3) . .
C(75) C(77) C(78) C(79) 151(2) . .
C(75) C(77) C(78) C(81) 161(4) . .
C(75) C(77) C(80) C(76) -0.2(17) . .
C(75) C(77) C(81) C(78) -34(7) . .
C(75) C(77) C(81) C(79) 111(12) . .
C(76) C(77) C(78) C(79) 172(2) . .
C(76) C(77) C(78) C(81) -179(3) . .
C(76) C(77) C(80) C(75) 0.2(17) . .
C(76) C(77) C(81) C(78) 1(4) . .
C(76) C(77) C(81) C(79) 145(11) . .
C(78) C(77) C(80) C(75) 104(7) . .
C(78) C(77) C(80) C(76) 104(7) . .
C(80) C(77) C(78) C(79) 71(8) . .
C(80) C(77) C(78) C(81) 80(8) . .
C(78) C(77) C(81) C(79) 144(14) . .
C(81) C(77) C(78) C(79) -9(3) . .
C(80) C(77) C(81) C(78) -136(5) . .
C(80) C(77) C(81) C(79) 8(15) . .
C(81) C(77) C(80) C(75) 145(5) . .
C(81) C(77) C(80) C(76) 145(6) . .
C(77) C(78) C(79) C(81) 9(3) . .
C(77) C(78) C(81) C(79) -168(4) . .
C(79) C(78) C(81) C(77) 168(4) . .
C(78) C(79) C(81) C(77) -147(13) . .
